data_7064323
loop_
_publ_author_name
'Sithole, Sibusiso A.'
'Mansour, Ahmed M.'
'Malan, Frederick P.'
'Manikandan, Gurusamy'
'Katerere, David R.'
'Shehab, Ola R.'
'Manicum, Amanda-Lee E.'

_publ_section_title
;
 Structural and antimicrobial studies on a tricarbonyl rhenium(i) complex
 with the 6,7-dimethyl-2-(pyridin-2-yl)quinoxaline ligand
;
_journal_issue 4
_journal_name_full 'New Journal of Chemistry'
_journal_page_first 1844
_journal_page_last 1856
_journal_paper_doi 10.1039/D5NJ04125B
_journal_volume 50
_journal_year 2026
_chemical_formula_moiety '2(C18 H13 Cl N3 O3 Re), H2 O'
_chemical_formula_sum 'C36 H28 Cl2 N6 O7 Re2'
_chemical_formula_weight 1099.94
_space_group_crystal_system orthorhombic
_space_group_IT_number 29
_space_group_name_Hall 'P 2c -2ac'
_space_group_name_H-M_alt 'P c a 21'
_atom_sites_solution_hydrogens mixed
_atom_sites_solution_primary dual
_audit_creation_date 2025-11-26
_audit_creation_method
;
Olex2 1.5
(compiled 2025.07.13 svn.rb7424aed for OlexSys, GUI svn.r7314)
;
_audit_update_record
;
2025-11-26 deposited with the CCDC.	2025-12-08 downloaded from the CCDC.
;
_cell_angle_alpha 90
_cell_angle_beta 90
_cell_angle_gamma 90
_cell_formula_units_Z 4
_cell_length_a 7.4384(3)
_cell_length_b 15.5722(6)
_cell_length_c 29.4061(11)
_cell_measurement_reflns_used 9828
_cell_measurement_temperature 100(2)
_cell_measurement_theta_max 28.285
_cell_measurement_theta_min 2.961
_cell_volume 3406.2(2)
_computing_cell_refinement 'SAINT V8.40B (Bruker, 2016)'
_computing_data_collection 'SAINT V8.40B (Bruker, 2016)'
_computing_data_reduction 'SAINT V8.40B (Bruker, 2016)'
_computing_molecular_graphics 'Olex2 1.5 (Dolomanov et al., 2009)'
_computing_publication_material 'Olex2 1.5 (Dolomanov et al., 2009)'
_computing_structure_refinement 'SHELXL 2019/3 (Sheldrick, 2015)'
_computing_structure_solution 'SHELXT 2018/2 (Sheldrick, 2018)'
_diffrn_ambient_temperature 100.00
_diffrn_measured_fraction_theta_full 0.997
_diffrn_measured_fraction_theta_max 0.997
_diffrn_measurement_device_type 'Bruker D8 Venture'
_diffrn_radiation_type MoK\a
_diffrn_radiation_wavelength 0.71073
_diffrn_reflns_av_R_equivalents 0.0348
_diffrn_reflns_av_unetI/netI 0.0343
_diffrn_reflns_Laue_measured_fraction_full 0.997
_diffrn_reflns_Laue_measured_fraction_max 0.997
_diffrn_reflns_limit_h_max 9
_diffrn_reflns_limit_h_min -9
_diffrn_reflns_limit_k_max 20
_diffrn_reflns_limit_k_min -20
_diffrn_reflns_limit_l_max 39
_diffrn_reflns_limit_l_min -39
_diffrn_reflns_number 45010
_diffrn_reflns_point_group_measured_fraction_full 0.986
_diffrn_reflns_point_group_measured_fraction_max 0.986
_diffrn_reflns_theta_full 25.242
_diffrn_reflns_theta_max 28.289
_diffrn_reflns_theta_min 2.616
_diffrn_source_current 1.4
_diffrn_source_power 0.07
_diffrn_source_voltage 50.0
_exptl_absorpt_coefficient_mu 7.320
_exptl_absorpt_correction_T_max 0.7457
_exptl_absorpt_correction_T_min 0.4469
_exptl_absorpt_correction_type multi-scan
_exptl_absorpt_process_details
;
SADABS-2016/2 (Bruker,2016/2) was used for absorption correction.
wR2(int) was 0.1121 before and 0.0651 after correction.
The Ratio of minimum to maximum transmission is 0.5993.
The \l/2 correction factor is Not present.
;
_exptl_crystal_colour red
_exptl_crystal_colour_primary red
_exptl_crystal_density_diffrn 2.145
_exptl_crystal_description block
_exptl_crystal_F_000 2104
_exptl_crystal_size_max 0.2
_exptl_crystal_size_mid 0.113
_exptl_crystal_size_min 0.1
_refine_diff_density_max 1.592
_refine_diff_density_min -1.969
_refine_diff_density_rms 0.155
_refine_ls_abs_structure_details
;
 Refined as an inversion twin.
;
_refine_ls_abs_structure_Flack 0.115(11)
_refine_ls_extinction_method none
_refine_ls_goodness_of_fit_ref 1.188
_refine_ls_hydrogen_treatment constr
_refine_ls_matrix_type full
_refine_ls_number_parameters 486
_refine_ls_number_reflns 8332
_refine_ls_number_restraints 3
_refine_ls_restrained_S_all 1.210
_refine_ls_R_factor_all 0.0275
_refine_ls_R_factor_gt 0.0272
_refine_ls_shift/su_max 0.001
_refine_ls_shift/su_mean 0.000
_refine_ls_structure_factor_coef Fsqd
_refine_ls_weighting_details 'w=1/[\s^2^(Fo^2^)+16.9160P] where P=(Fo^2^+2Fc^2^)/3'
_refine_ls_weighting_scheme calc
_refine_ls_wR_factor_gt 0.0612
_refine_ls_wR_factor_ref 0.0613
_reflns_Friedel_coverage 0.939
_reflns_Friedel_fraction_full 0.975
_reflns_Friedel_fraction_max 0.975
_reflns_number_gt 8252
_reflns_number_total 8332
_reflns_threshold_expression 'I > 2\s(I)'
_cod_data_source_file d5nj04125b2.cif
_cod_data_source_block mo_v4_24dam04_0m_a
_cod_database_code 7064323
_shelx_shelxl_version_number 2019/3
_shelx_space_group_comment
;
The symmetry employed for this shelxl refinement is uniquely defined
by the following loop, which should always be used as a source of
symmetry information in preference to the above space-group names.
They are only intended as comments.
;
_shelx_estimated_absorpt_t_max 0.528
_shelx_estimated_absorpt_t_min 0.322
_olex2_refinement_description
;
1. Twinned data refinement
 Scales: 0.885(11)
 0.115(11)
2. Fixed Uiso
 At 1.2 times of:
  All C(H) groups
 At 1.5 times of:
  All C(H,H,H) groups, All O(H,H) groups
3. Restrained distances
 O5-H5D
 0.87 with sigma of 0.02
 H5C-H5D
 1.55 with sigma of 0.04
4. Uiso/Uaniso restraints and constraints
Uanis(C8A) = Uanis(C7A)
Uanis(O5) = Uanis(O4)
5. Others
 Fixed Sof: O4(0.5) H4A(0.5) H4B(0.5) O5(0.5) H5C(0.5) H5D(0.5)
6.a Free rotating group:
 O4(H4A,H4B), O5(H5C,H5D)
6.b Aromatic/amide H refined with riding coordinates:
 C5A(H5A), C5B(H5B), C16A(H16A), C15A(H15A), C14A(H14A), C13A(H13A),
 C10A(H10A), C8A(H8A), C16B(H16B), C15B(H15B), C14B(H14B), C13B(H13B),
 C10B(H10B), C8B(H8B)
6.c Idealised Me refined as rotating group:
 C6A1(H6AA,H6AB,H6AC), C7A1(H7AA,H7AB,H7AC), C6B1(H6BA,H6BB,H6BC), C7B1(H7BA,
 H7BB,H7BC)
;
_olex2_submission_special_instructions 'No special instructions were received'

loop_
_space_group_symop_operation_xyz
'x, y, z'
'-x, -y, z+1/2'
'-x+1/2, y, z+1/2'
'x+1/2, -y, z'

loop_
_atom_site_label
_atom_site_type_symbol
_atom_site_fract_x
_atom_site_fract_y
_atom_site_fract_z
_atom_site_U_iso_or_equiv
_atom_site_adp_type
_atom_site_occupancy
_atom_site_site_symmetry_order
_atom_site_calc_flag
_atom_site_refinement_flags_posn
_atom_site_refinement_flags_adp
_atom_site_refinement_flags_occupancy
_atom_site_disorder_assembly
_atom_site_disorder_group
Re1A Re 0.20888(4) 0.82392(2) 0.39115(2) 0.01273(7) Uani 1 1 d . . . . .
Re1B Re 0.44894(4) 0.67067(2) 0.60901(2) 0.01203(7) Uani 1 1 d . . . . .
Cl1A Cl 0.4569(3) 0.81880(12) 0.33377(7) 0.0186(4) Uani 1 1 d . . . . .
Cl1B Cl 0.6849(3) 0.67217(12) 0.66962(7) 0.0183(4) Uani 1 1 d . . . . .
O1 O 0.2877(10) 1.0105(4) 0.4162(2) 0.0250(15) Uani 1 1 d . . . . .
O2 O 0.4558(9) 0.7834(4) 0.4719(2) 0.0247(14) Uani 1 1 d . . . . .
O3 O -0.1025(10) 0.8249(4) 0.4594(2) 0.0235(14) Uani 1 1 d . . . . .
O7 O 0.1659(9) 0.6805(4) 0.5335(2) 0.0194(12) Uani 1 1 d . . . . .
O8 O 0.5063(12) 0.4830(4) 0.5828(2) 0.0264(14) Uani 1 1 d . . . . .
O6 O 0.7416(8) 0.7047(4) 0.5385(2) 0.0215(13) Uani 1 1 d . . . . .
C5A C 0.2426(11) 0.6019(5) 0.4185(3) 0.0117(14) Uani 1 1 d . . . . .
H5A H 0.275128 0.649300 0.437088 0.014 Uiso 1 1 calc R U . . .
N1B N 0.2702(10) 0.6419(4) 0.6647(2) 0.0135(13) Uani 1 1 d . . . . .
C5B C 0.4948(12) 0.8919(5) 0.5797(3) 0.0146(15) Uani 1 1 d . . . . .
H5B H 0.528231 0.843772 0.561742 0.018 Uiso 1 1 calc R U . . .
N2B N 0.3760(10) 0.7974(4) 0.6386(2) 0.0119(12) Uani 1 1 d . . . . .
N1A N 0.0397(10) 0.8572(5) 0.3336(2) 0.0179(14) Uani 1 1 d . . . . .
C16A C -0.0080(11) 0.9375(5) 0.3229(3) 0.0168(15) Uani 1 1 d . . . . .
H16A H 0.031971 0.983202 0.341743 0.020 Uiso 1 1 calc R U . . .
C15A C -0.1129(12) 0.9569(5) 0.2855(3) 0.0200(16) Uani 1 1 d . . . . .
H15A H -0.146369 1.014508 0.279027 0.024 Uiso 1 1 calc R U . . .
C14A C -0.1677(12) 0.8902(5) 0.2577(3) 0.0214(17) Uani 1 1 d . . . . .
H14A H -0.238034 0.901576 0.231415 0.026 Uiso 1 1 calc R U . . .
C13A C -0.1193(13) 0.8065(5) 0.2686(3) 0.0213(17) Uani 1 1 d . . . . .
H13A H -0.158838 0.759552 0.250532 0.026 Uiso 1 1 calc R U . . .
C12A C -0.0116(10) 0.7935(5) 0.3065(3) 0.0140(15) Uani 1 1 d . . . . .
C11A C 0.0454(10) 0.7067(5) 0.3203(3) 0.0129(15) Uani 1 1 d . . . . .
C10A C 0.0094(11) 0.6332(5) 0.2928(3) 0.0158(15) Uani 1 1 d . . . . .
H10A H -0.047013 0.641595 0.264182 0.019 Uiso 1 1 calc R U . . .
N3A N 0.0498(9) 0.5549(4) 0.3050(2) 0.0137(13) Uani 1 1 d . . . . .
C9A C 0.1256(10) 0.5453(5) 0.3470(3) 0.0130(14) Uani 1 1 d . . . . .
C4A C 0.1681(10) 0.6166(5) 0.3750(3) 0.0105(14) Uani 1 1 d . . . . .
C6A C 0.2689(11) 0.5188(5) 0.4343(3) 0.0134(15) Uani 1 1 d . . . . .
C6A1 C 0.3424(12) 0.5047(5) 0.4808(3) 0.0159(16) Uani 1 1 d . . . . .
H6AA H 0.395351 0.558197 0.492088 0.024 Uiso 1 1 calc R U . . .
H6AB H 0.434943 0.459933 0.479693 0.024 Uiso 1 1 calc R U . . .
H6AC H 0.245277 0.486579 0.501161 0.024 Uiso 1 1 calc R U . . .
C7A C 0.2225(10) 0.4473(5) 0.4060(3) 0.0145(11) Uani 1 1 d . . . . .
C7A1 C 0.2429(13) 0.3583(5) 0.4237(3) 0.0185(16) Uani 1 1 d . . . . .
H7AA H 0.367846 0.348935 0.433066 0.028 Uiso 1 1 calc R U . . .
H7AB H 0.210870 0.317138 0.399877 0.028 Uiso 1 1 calc R U . . .
H7AC H 0.163367 0.350259 0.449974 0.028 Uiso 1 1 calc R U . . .
C8A C 0.1562(11) 0.4618(5) 0.3639(3) 0.0145(11) Uani 1 1 d . . . . .
H8A H 0.129442 0.414074 0.344926 0.017 Uiso 1 1 calc R U . . .
N2A N 0.1317(8) 0.6998(4) 0.3601(2) 0.0118(12) Uani 1 1 d . . . . .
C2A C 0.2594(12) 0.9407(5) 0.4073(3) 0.0176(15) Uani 1 1 d . . . . .
C1A C 0.3652(11) 0.7951(5) 0.4415(3) 0.0159(15) Uani 1 1 d . . . . .
C3A C 0.0101(14) 0.8245(5) 0.4336(3) 0.0157(16) Uani 1 1 d . . . . .
C3B C 0.2686(11) 0.6769(5) 0.5630(3) 0.0141(16) Uani 1 1 d . . . . .
C16B C 0.2139(11) 0.5619(5) 0.6757(3) 0.0166(15) Uani 1 1 d . . . . .
H16B H 0.245395 0.515431 0.656340 0.020 Uiso 1 1 calc R U . . .
C15B C 0.1127(12) 0.5456(6) 0.7138(3) 0.0211(17) Uani 1 1 d . . . . .
H15B H 0.078944 0.488371 0.721073 0.025 Uiso 1 1 calc R U . . .
C14B C 0.0602(12) 0.6126(6) 0.7415(3) 0.0216(17) Uani 1 1 d . . . . .
H14B H -0.014711 0.602519 0.767166 0.026 Uiso 1 1 calc R U . . .
C13B C 0.1188(11) 0.6951(5) 0.7313(3) 0.0168(15) Uani 1 1 d . . . . .
H13B H 0.088472 0.742319 0.750240 0.020 Uiso 1 1 calc R U . . .
C12B C 0.2247(11) 0.7067(5) 0.6920(3) 0.0154(15) Uani 1 1 d . . . . .
C11B C 0.2870(11) 0.7929(5) 0.6783(3) 0.0153(15) Uani 1 1 d . . . . .
C10B C 0.2529(11) 0.8668(5) 0.7043(3) 0.0167(15) Uani 1 1 d . . . . .
H10B H 0.193767 0.860056 0.732733 0.020 Uiso 1 1 calc R U . . .
N3B N 0.2983(10) 0.9444(4) 0.6916(3) 0.0179(15) Uani 1 1 d . . . . .
C9B C 0.3761(11) 0.9509(5) 0.6497(3) 0.0154(16) Uani 1 1 d . . . . .
C4B C 0.4184(11) 0.8782(5) 0.6232(3) 0.0125(14) Uani 1 1 d . . . . .
C6B C 0.5215(10) 0.9727(5) 0.5631(3) 0.0133(14) Uani 1 1 d . . . . .
C6B1 C 0.5948(12) 0.9850(5) 0.5152(3) 0.0165(16) Uani 1 1 d . . . . .
H6BA H 0.625001 0.929006 0.502096 0.025 Uiso 1 1 calc R U . . .
H6BB H 0.702918 1.020921 0.516382 0.025 Uiso 1 1 calc R U . . .
H6BC H 0.503622 1.013149 0.496299 0.025 Uiso 1 1 calc R U . . .
C7B C 0.4792(11) 1.0457(5) 0.5898(3) 0.0144(15) Uani 1 1 d . . . . .
C7B1 C 0.5007(13) 1.1345(5) 0.5707(3) 0.0207(17) Uani 1 1 d . . . . .
H7BA H 0.625246 1.142756 0.560831 0.031 Uiso 1 1 calc R U . . .
H7BB H 0.471040 1.176855 0.594209 0.031 Uiso 1 1 calc R U . . .
H7BC H 0.419734 1.141734 0.544738 0.031 Uiso 1 1 calc R U . . .
C8B C 0.4090(11) 1.0348(5) 0.6333(3) 0.0153(15) Uani 1 1 d . . . . .
H8B H 0.383429 1.083247 0.651766 0.018 Uiso 1 1 calc R U . . .
C2B C 0.4861(12) 0.5535(5) 0.5929(3) 0.0157(15) Uani 1 1 d . . . . .
C1B C 0.6315(11) 0.6958(5) 0.5642(3) 0.0147(15) Uani 1 1 d . . . . .
O4 O 0.435(2) 1.3311(9) 0.6059(11) 0.037(3) Uani 0.5 1 d G . P . .
H4A H 0.528825 1.312785 0.591224 0.055 Uiso 0.5 1 d G U P . .
H4B H 0.388662 1.370172 0.588290 0.055 Uiso 0.5 1 d G U P . .
O5 O 0.216(2) 0.1746(9) 0.3864(10) 0.037(3) Uani 0.5 1 d DG . P . .
H5C H 0.221689 0.119318 0.390352 0.055 Uiso 0.5 1 d DG U P . .
H5D H 0.302925 0.159939 0.352098 0.055 Uiso 0.5 1 d DG U P . .

loop_
_atom_site_aniso_label
_atom_site_aniso_U_11
_atom_site_aniso_U_22
_atom_site_aniso_U_33
_atom_site_aniso_U_23
_atom_site_aniso_U_13
_atom_site_aniso_U_12
Re1A 0.01828(14) 0.00936(12) 0.01056(13) -0.00120(13) 0.00060(11) -0.00055(10)
Re1B 0.01714(14) 0.00933(12) 0.00963(13) -0.00125(13) -0.00006(12) 0.00033(9)
Cl1A 0.0254(10) 0.0189(9) 0.0116(9) -0.0044(7) 0.0054(8) -0.0041(7)
Cl1B 0.0251(10) 0.0175(9) 0.0122(8) -0.0036(7) -0.0052(8) 0.0049(8)
O1 0.042(4) 0.014(3) 0.019(3) -0.003(2) 0.003(3) -0.010(3)
O2 0.029(3) 0.022(3) 0.023(3) -0.005(3) -0.009(3) 0.004(3)
O3 0.025(3) 0.016(3) 0.029(4) 0.000(2) 0.009(3) -0.002(2)
O7 0.022(3) 0.021(3) 0.015(3) -0.003(2) -0.005(2) 0.002(2)
O8 0.045(4) 0.014(3) 0.020(4) -0.003(2) -0.004(3) 0.006(3)
O6 0.019(3) 0.025(3) 0.021(3) -0.006(2) 0.005(2) 0.002(2)
C5A 0.013(3) 0.011(3) 0.011(3) -0.003(3) -0.002(3) -0.001(3)
N1B 0.020(3) 0.012(3) 0.009(3) -0.003(2) 0.003(2) -0.001(3)
C5B 0.014(3) 0.013(3) 0.016(4) 0.004(3) -0.004(3) -0.002(3)
N2B 0.015(3) 0.010(3) 0.010(3) 0.000(2) 0.000(2) 0.002(3)
N1A 0.029(4) 0.018(3) 0.006(3) 0.005(3) 0.001(3) 0.006(3)
C16A 0.024(4) 0.011(3) 0.015(4) -0.002(3) 0.004(3) -0.001(3)
C15A 0.029(4) 0.014(3) 0.017(4) 0.006(3) 0.004(3) 0.004(3)
C14A 0.028(4) 0.020(4) 0.017(4) 0.005(3) -0.004(3) 0.007(3)
C13A 0.036(5) 0.012(3) 0.016(4) 0.000(3) 0.002(3) -0.001(3)
C12A 0.010(3) 0.016(4) 0.016(4) 0.008(3) 0.001(3) 0.002(3)
C11A 0.013(3) 0.011(3) 0.015(4) 0.002(3) 0.004(3) 0.004(3)
C10A 0.020(4) 0.018(4) 0.009(3) 0.000(3) -0.001(3) 0.000(3)
N3A 0.016(3) 0.016(3) 0.009(3) 0.002(2) 0.000(2) -0.001(2)
C9A 0.012(3) 0.015(3) 0.012(3) 0.003(3) 0.000(3) 0.002(3)
C4A 0.010(3) 0.010(3) 0.012(3) 0.003(2) -0.001(3) 0.002(3)
C6A 0.013(4) 0.015(3) 0.012(4) 0.000(3) 0.003(3) 0.004(3)
C6A1 0.016(4) 0.017(3) 0.015(4) 0.005(3) -0.001(3) 0.000(3)
C7A 0.013(3) 0.007(2) 0.023(3) -0.002(2) 0.006(2) 0.0013(19)
C7A1 0.020(4) 0.013(3) 0.022(4) 0.000(3) 0.004(3) 0.002(3)
C8A 0.013(3) 0.007(2) 0.023(3) -0.002(2) 0.006(2) 0.0013(19)
N2A 0.015(3) 0.011(3) 0.008(3) -0.001(2) 0.001(3) 0.002(2)
C2A 0.020(4) 0.018(4) 0.015(3) -0.003(3) 0.002(3) 0.000(3)
C1A 0.019(4) 0.014(3) 0.015(4) -0.003(3) 0.005(3) -0.001(3)
C3A 0.030(4) 0.009(3) 0.008(4) -0.001(3) -0.001(3) 0.002(3)
C3B 0.016(4) 0.011(3) 0.016(4) -0.003(3) 0.004(3) -0.003(3)
C16B 0.022(4) 0.013(3) 0.014(3) 0.001(3) -0.004(3) -0.003(3)
C15B 0.028(4) 0.018(4) 0.017(4) 0.005(3) 0.003(3) -0.005(3)
C14B 0.025(4) 0.025(4) 0.015(4) 0.009(3) 0.000(3) -0.005(3)
C13B 0.023(4) 0.016(3) 0.011(4) 0.005(3) 0.007(3) -0.001(3)
C12B 0.017(4) 0.015(4) 0.014(4) 0.004(3) -0.006(3) -0.005(3)
C11B 0.020(4) 0.016(4) 0.010(4) -0.002(3) 0.000(3) 0.000(3)
C10B 0.017(4) 0.017(4) 0.016(4) 0.000(3) -0.001(3) 0.001(3)
N3B 0.025(4) 0.012(3) 0.017(4) -0.007(3) -0.004(3) 0.003(3)
C9B 0.020(4) 0.017(4) 0.010(4) -0.004(3) -0.004(3) -0.003(3)
C4B 0.011(3) 0.012(3) 0.015(4) -0.002(3) -0.003(3) -0.002(3)
C6B 0.010(4) 0.015(3) 0.015(4) 0.003(3) 0.000(3) 0.002(3)
C6B1 0.017(4) 0.017(4) 0.015(4) 0.000(3) 0.001(3) -0.002(3)
C7B 0.009(3) 0.015(4) 0.019(4) 0.001(3) -0.006(3) 0.001(3)
C7B1 0.026(4) 0.015(4) 0.022(4) -0.002(3) 0.000(3) -0.003(3)
C8B 0.009(4) 0.017(4) 0.020(4) 0.000(3) -0.002(3) 0.003(3)
C2B 0.025(4) 0.014(4) 0.008(3) -0.002(3) -0.001(3) 0.005(3)
C1B 0.020(4) 0.010(3) 0.014(4) 0.000(3) -0.006(3) 0.004(3)
O4 0.033(4) 0.039(5) 0.038(9) 0.009(5) -0.004(5) 0.012(4)
O5 0.033(4) 0.039(5) 0.038(9) 0.009(5) -0.004(5) 0.012(4)

loop_
_atom_type_symbol
_atom_type_description
_atom_type_scat_dispersion_real
_atom_type_scat_dispersion_imag
_atom_type_scat_source
C C 0.0033 0.0016 'International Tables Vol C Tables 4.2.6.8 and 6.1.1.4'
H H 0.0000 0.0000 'International Tables Vol C Tables 4.2.6.8 and 6.1.1.4'
Cl Cl 0.1484 0.1585 'International Tables Vol C Tables 4.2.6.8 and 6.1.1.4'
N N 0.0061 0.0033 'International Tables Vol C Tables 4.2.6.8 and 6.1.1.4'
O O 0.0106 0.0060 'International Tables Vol C Tables 4.2.6.8 and 6.1.1.4'
Re Re -1.0185 7.2310 'International Tables Vol C Tables 4.2.6.8 and 6.1.1.4'

loop_
_geom_angle_atom_site_label_1
_geom_angle_atom_site_label_2
_geom_angle_atom_site_label_3
_geom_angle
_geom_angle_site_symmetry_1
_geom_angle_site_symmetry_3
_geom_angle_publ_flag
N1A Re1A Cl1A 84.81(19) . . ?
N1A Re1A N2A 74.7(3) . . ?
N2A Re1A Cl1A 83.43(16) . . ?
C2A Re1A Cl1A 93.0(3) . . ?
C2A Re1A N1A 94.6(3) . . ?
C2A Re1A N2A 169.0(3) . . ?
C2A Re1A C1A 85.0(3) . . ?
C2A Re1A C3A 89.2(3) . . ?
C1A Re1A Cl1A 93.7(2) . . ?
C1A Re1A N1A 178.5(3) . . ?
C1A Re1A N2A 105.6(3) . . ?
C1A Re1A C3A 88.1(4) . . ?
C3A Re1A Cl1A 177.2(3) . . ?
C3A Re1A N1A 93.3(3) . . ?
C3A Re1A N2A 94.1(3) . . ?
N1B Re1B Cl1B 83.9(2) . . ?
N1B Re1B N2B 74.7(3) . . ?
N2B Re1B Cl1B 83.33(19) . . ?
C3B Re1B Cl1B 176.6(2) . . ?
C3B Re1B N1B 96.6(3) . . ?
C3B Re1B N2B 93.5(3) . . ?
C3B Re1B C1B 90.1(4) . . ?
C2B Re1B Cl1B 94.9(3) . . ?
C2B Re1B N1B 94.6(3) . . ?
C2B Re1B N2B 169.3(3) . . ?
C2B Re1B C3B 88.5(3) . . ?
C2B Re1B C1B 85.6(3) . . ?
C1B Re1B Cl1B 89.5(2) . . ?
C1B Re1B N1B 173.3(3) . . ?
C1B Re1B N2B 105.0(3) . . ?
C4A C5A H5A 119.7 . . ?
C6A C5A H5A 119.7 . . ?
C6A C5A C4A 120.6(7) . . ?
C16B N1B Re1B 124.3(5) . . ?
C12B N1B Re1B 117.2(5) . . ?
C12B N1B C16B 118.3(7) . . ?
C4B C5B H5B 119.3 . . ?
C6B C5B H5B 119.3 . . ?
C6B C5B C4B 121.4(8) . . ?
C11B N2B Re1B 114.4(5) . . ?
C11B N2B C4B 116.6(6) . . ?
C4B N2B Re1B 128.8(5) . . ?
C16A N1A Re1A 124.1(6) . . ?
C12A N1A Re1A 117.2(5) . . ?
C12A N1A C16A 118.6(7) . . ?
N1A C16A H16A 118.6 . . ?
N1A C16A C15A 122.8(7) . . ?
C15A C16A H16A 118.6 . . ?
C16A C15A H15A 120.9 . . ?
C16A C15A C14A 118.2(7) . . ?
C14A C15A H15A 120.9 . . ?
C15A C14A H14A 120.2 . . ?
C15A C14A C13A 119.5(8) . . ?
C13A C14A H14A 120.2 . . ?
C14A C13A H13A 120.9 . . ?
C12A C13A C14A 118.1(8) . . ?
C12A C13A H13A 120.9 . . ?
N1A C12A C13A 122.7(7) . . ?
N1A C12A C11A 115.9(7) . . ?
C13A C12A C11A 121.4(7) . . ?
C10A C11A C12A 121.8(7) . . ?
N2A C11A C12A 116.9(7) . . ?
N2A C11A C10A 121.4(7) . . ?
C11A C10A H10A 118.3 . . ?
N3A C10A C11A 123.4(8) . . ?
N3A C10A H10A 118.3 . . ?
C10A N3A C9A 116.4(7) . . ?
N3A C9A C4A 122.0(7) . . ?
N3A C9A C8A 119.0(8) . . ?
C8A C9A C4A 118.9(7) . . ?
C5A C4A C9A 119.0(7) . . ?
N2A C4A C5A 120.7(7) . . ?
N2A C4A C9A 120.2(7) . . ?
C5A C6A C6A1 119.8(7) . . ?
C5A C6A C7A 119.8(7) . . ?
C7A C6A C6A1 120.4(7) . . ?
C6A C6A1 H6AA 109.5 . . ?
C6A C6A1 H6AB 109.5 . . ?
C6A C6A1 H6AC 109.5 . . ?
H6AA C6A1 H6AB 109.5 . . ?
H6AA C6A1 H6AC 109.5 . . ?
H6AB C6A1 H6AC 109.5 . . ?
C6A C7A C7A1 119.8(8) . . ?
C8A C7A C6A 119.3(8) . . ?
C8A C7A C7A1 120.9(8) . . ?
C7A C7A1 H7AA 109.5 . . ?
C7A C7A1 H7AB 109.5 . . ?
C7A C7A1 H7AC 109.5 . . ?
H7AA C7A1 H7AB 109.5 . . ?
H7AA C7A1 H7AC 109.5 . . ?
H7AB C7A1 H7AC 109.5 . . ?
C9A C8A H8A 118.8 . . ?
C7A C8A C9A 122.4(8) . . ?
C7A C8A H8A 118.8 . . ?
C11A N2A Re1A 114.5(5) . . ?
C11A N2A C4A 116.2(6) . . ?
C4A N2A Re1A 129.2(5) . . ?
O1 C2A Re1A 178.9(8) . . ?
O2 C1A Re1A 175.7(7) . . ?
O3 C3A Re1A 177.9(8) . . ?
O7 C3B Re1B 176.5(8) . . ?
N1B C16B H16B 118.8 . . ?
N1B C16B C15B 122.3(8) . . ?
C15B C16B H16B 118.8 . . ?
C16B C15B H15B 120.1 . . ?
C16B C15B C14B 119.8(8) . . ?
C14B C15B H15B 120.1 . . ?
C15B C14B H14B 120.6 . . ?
C15B C14B C13B 118.8(8) . . ?
C13B C14B H14B 120.6 . . ?
C14B C13B H13B 120.9 . . ?
C14B C13B C12B 118.2(8) . . ?
C12B C13B H13B 120.9 . . ?
N1B C12B C13B 122.6(7) . . ?
N1B C12B C11B 116.3(7) . . ?
C13B C12B C11B 121.1(7) . . ?
N2B C11B C12B 116.1(7) . . ?
N2B C11B C10B 121.3(7) . . ?
C10B C11B C12B 122.6(8) . . ?
C11B C10B H10B 118.2 . . ?
N3B C10B C11B 123.6(8) . . ?
N3B C10B H10B 118.2 . . ?
C10B N3B C9B 115.9(7) . . ?
N3B C9B C4B 122.2(7) . . ?
N3B C9B C8B 116.8(7) . . ?
C4B C9B C8B 121.0(8) . . ?
N2B C4B C5B 121.9(7) . . ?
N2B C4B C9B 120.1(7) . . ?
C9B C4B C5B 117.9(7) . . ?
C5B C6B C6B1 120.0(7) . . ?
C5B C6B C7B 120.5(8) . . ?
C7B C6B C6B1 119.5(7) . . ?
C6B C6B1 H6BA 109.5 . . ?
C6B C6B1 H6BB 109.5 . . ?
C6B C6B1 H6BC 109.5 . . ?
H6BA C6B1 H6BB 109.5 . . ?
H6BA C6B1 H6BC 109.5 . . ?
H6BB C6B1 H6BC 109.5 . . ?
C6B C7B C7B1 120.5(8) . . ?
C8B C7B C6B 119.7(8) . . ?
C8B C7B C7B1 119.8(8) . . ?
C7B C7B1 H7BA 109.5 . . ?
C7B C7B1 H7BB 109.5 . . ?
C7B C7B1 H7BC 109.5 . . ?
H7BA C7B1 H7BB 109.5 . . ?
H7BA C7B1 H7BC 109.5 . . ?
H7BB C7B1 H7BC 109.5 . . ?
C9B C8B H8B 120.3 . . ?
C7B C8B C9B 119.5(8) . . ?
C7B C8B H8B 120.3 . . ?
O8 C2B Re1B 179.0(8) . . ?
O6 C1B Re1B 175.1(7) . . ?
H4A O4 H4B 104.5 . . ?
H5C O5 H5D 84.1 . . ?

loop_
_geom_bond_atom_site_label_1
_geom_bond_atom_site_label_2
_geom_bond_distance
_geom_bond_site_symmetry_2
_geom_bond_publ_flag
Re1A Cl1A 2.501(2) . ?
Re1A N1A 2.171(7) . ?
Re1A N2A 2.213(6) . ?
Re1A C2A 1.916(8) . ?
Re1A C1A 1.934(9) . ?
Re1A C3A 1.935(10) . ?
Re1B Cl1B 2.502(2) . ?
Re1B N1B 2.155(7) . ?
Re1B N2B 2.225(6) . ?
Re1B C3B 1.907(9) . ?
Re1B C2B 1.906(8) . ?
Re1B C1B 1.931(9) . ?
O1 C2A 1.139(10) . ?
O2 C1A 1.135(11) . ?
O3 C3A 1.130(12) . ?
O7 C3B 1.159(11) . ?
O8 C2B 1.146(10) . ?
O6 C1B 1.125(11) . ?
C5A H5A 0.9500 . ?
C5A C4A 1.413(10) . ?
C5A C6A 1.388(11) . ?
N1B C16B 1.353(10) . ?
N1B C12B 1.334(11) . ?
C5B H5B 0.9500 . ?
C5B C4B 1.416(12) . ?
C5B C6B 1.365(11) . ?
N2B C11B 1.343(11) . ?
N2B C4B 1.374(10) . ?
N1A C16A 1.339(10) . ?
N1A C12A 1.329(11) . ?
C16A H16A 0.9500 . ?
C16A C15A 1.381(12) . ?
C15A H15A 0.9500 . ?
C15A C14A 1.383(12) . ?
C14A H14A 0.9500 . ?
C14A C13A 1.389(11) . ?
C13A H13A 0.9500 . ?
C13A C12A 1.388(12) . ?
C12A C11A 1.474(10) . ?
C11A C10A 1.426(11) . ?
C11A N2A 1.340(10) . ?
C10A H10A 0.9500 . ?
C10A N3A 1.305(10) . ?
N3A C9A 1.367(10) . ?
C9A C4A 1.418(11) . ?
C9A C8A 1.409(10) . ?
C4A N2A 1.393(9) . ?
C6A C6A1 1.489(11) . ?
C6A C7A 1.433(11) . ?
C6A1 H6AA 0.9800 . ?
C6A1 H6AB 0.9800 . ?
C6A1 H6AC 0.9800 . ?
C7A C7A1 1.488(11) . ?
C7A C8A 1.353(13) . ?
C7A1 H7AA 0.9800 . ?
C7A1 H7AB 0.9800 . ?
C7A1 H7AC 0.9800 . ?
C8A H8A 0.9500 . ?
C16B H16B 0.9500 . ?
C16B C15B 1.375(12) . ?
C15B H15B 0.9500 . ?
C15B C14B 1.381(13) . ?
C14B H14B 0.9500 . ?
C14B C13B 1.390(11) . ?
C13B H13B 0.9500 . ?
C13B C12B 1.410(11) . ?
C12B C11B 1.475(11) . ?
C11B C10B 1.404(11) . ?
C10B H10B 0.9500 . ?
C10B N3B 1.310(11) . ?
N3B C9B 1.365(11) . ?
C9B C4B 1.409(10) . ?
C9B C8B 1.414(11) . ?
C6B C6B1 1.522(11) . ?
C6B C7B 1.418(11) . ?
C6B1 H6BA 0.9800 . ?
C6B1 H6BB 0.9800 . ?
C6B1 H6BC 0.9800 . ?
C7B C7B1 1.500(12) . ?
C7B C8B 1.390(11) . ?
C7B1 H7BA 0.9800 . ?
C7B1 H7BB 0.9800 . ?
C7B1 H7BC 0.9800 . ?
C8B H8B 0.9500 . ?
O4 H4A 0.8701 . ?
O4 H4B 0.8700 . ?
O5 H5C 0.8700 . ?
O5 H5D 1.2212 . ?

loop_
_geom_hbond_atom_site_label_D
_geom_hbond_atom_site_label_H
_geom_hbond_atom_site_label_A
_geom_hbond_distance_DH
_geom_hbond_distance_HA
_geom_hbond_distance_DA
_geom_hbond_angle_DHA
_geom_hbond_site_symmetry_A
_geom_hbond_publ_flag
O4 H4A O7 0.87 1.98 2.74(3) 145.2 4_575 yes
O4 H4B O8 0.87 1.97 2.518(17) 119.8 1_565 yes

loop_
_geom_torsion_atom_site_label_1
_geom_torsion_atom_site_label_2
_geom_torsion_atom_site_label_3
_geom_torsion_atom_site_label_4
_geom_torsion
_geom_torsion_site_symmetry_1
_geom_torsion_site_symmetry_2
_geom_torsion_site_symmetry_3
_geom_torsion_site_symmetry_4
_geom_torsion_publ_flag
Re1A N1A C16A C15A 178.6(6) . . . . ?
Re1A N1A C12A C13A -179.8(6) . . . . ?
Re1A N1A C12A C11A 3.1(9) . . . . ?
Re1B N1B C16B C15B 174.1(6) . . . . ?
Re1B N1B C12B C13B -175.6(6) . . . . ?
Re1B N1B C12B C11B 6.1(9) . . . . ?
Re1B N2B C11B C12B -10.0(9) . . . . ?
Re1B N2B C11B C10B 171.3(6) . . . . ?
Re1B N2B C4B C5B 10.9(11) . . . . ?
Re1B N2B C4B C9B -172.9(6) . . . . ?
C5A C4A N2A Re1A 9.9(10) . . . . ?
C5A C4A N2A C11A -173.8(7) . . . . ?
C5A C6A C7A C7A1 -177.3(8) . . . . ?
C5A C6A C7A C8A 1.1(11) . . . . ?
N1B C16B C15B C14B 2.2(13) . . . . ?
N1B C12B C11B N2B 2.9(11) . . . . ?
N1B C12B C11B C10B -178.4(8) . . . . ?
C5B C6B C7B C7B1 -177.2(8) . . . . ?
C5B C6B C7B C8B -0.4(11) . . . . ?
N2B C11B C10B N3B 2.5(13) . . . . ?
N1A C16A C15A C14A -1.2(13) . . . . ?
N1A C12A C11A C10A -176.0(7) . . . . ?
N1A C12A C11A N2A 4.5(10) . . . . ?
C16A N1A C12A C13A -3.0(12) . . . . ?
C16A N1A C12A C11A -180.0(7) . . . . ?
C16A C15A C14A C13A 1.2(13) . . . . ?
C15A C14A C13A C12A -2.1(13) . . . . ?
C14A C13A C12A N1A 3.0(13) . . . . ?
C14A C13A C12A C11A 179.9(8) . . . . ?
C13A C12A C11A C10A 6.9(12) . . . . ?
C13A C12A C11A N2A -172.6(7) . . . . ?
C12A N1A C16A C15A 2.0(12) . . . . ?
C12A C11A C10A N3A -176.5(8) . . . . ?
C12A C11A N2A Re1A -9.6(8) . . . . ?
C12A C11A N2A C4A 173.6(7) . . . . ?
C11A C10A N3A C9A 2.0(12) . . . . ?
C10A C11A N2A Re1A 170.9(6) . . . . ?
C10A C11A N2A C4A -5.9(10) . . . . ?
C10A N3A C9A C4A -3.6(11) . . . . ?
C10A N3A C9A C8A 173.9(7) . . . . ?
N3A C9A C4A C5A 178.6(7) . . . . ?
N3A C9A C4A N2A 0.5(11) . . . . ?
N3A C9A C8A C7A -176.7(7) . . . . ?
C9A C4A N2A Re1A -172.0(5) . . . . ?
C9A C4A N2A C11A 4.3(10) . . . . ?
C4A C5A C6A C6A1 -178.1(7) . . . . ?
C4A C5A C6A C7A 0.9(12) . . . . ?
C4A C9A C8A C7A 0.9(11) . . . . ?
C6A C5A C4A C9A -2.0(11) . . . . ?
C6A C5A C4A N2A 176.1(8) . . . . ?
C6A C7A C8A C9A -2.0(11) . . . . ?
C6A1 C6A C7A C7A1 1.8(12) . . . . ?
C6A1 C6A C7A C8A -179.9(7) . . . . ?
C7A1 C7A C8A C9A 176.3(8) . . . . ?
C8A C9A C4A C5A 1.1(11) . . . . ?
C8A C9A C4A N2A -177.0(7) . . . . ?
N2A C11A C10A N3A 3.0(12) . . . . ?
C16B N1B C12B C13B -0.9(12) . . . . ?
C16B N1B C12B C11B -179.2(7) . . . . ?
C16B C15B C14B C13B -3.1(13) . . . . ?
C15B C14B C13B C12B 2.1(13) . . . . ?
C14B C13B C12B N1B -0.1(13) . . . . ?
C14B C13B C12B C11B 178.1(8) . . . . ?
C13B C12B C11B N2B -175.4(8) . . . . ?
C13B C12B C11B C10B 3.2(13) . . . . ?
C12B N1B C16B C15B -0.2(12) . . . . ?
C12B C11B C10B N3B -176.1(8) . . . . ?
C11B N2B C4B C5B -173.2(7) . . . . ?
C11B N2B C4B C9B 2.9(11) . . . . ?
C11B C10B N3B C9B 2.6(12) . . . . ?
C10B N3B C9B C4B -4.9(12) . . . . ?
C10B N3B C9B C8B 173.7(8) . . . . ?
N3B C9B C4B C5B 178.5(7) . . . . ?
N3B C9B C4B N2B 2.2(12) . . . . ?
N3B C9B C8B C7B -176.6(7) . . . . ?
C4B C5B C6B C6B1 -176.8(7) . . . . ?
C4B C5B C6B C7B 2.4(12) . . . . ?
C4B N2B C11B C12B 173.5(7) . . . . ?
C4B N2B C11B C10B -5.2(12) . . . . ?
C4B C9B C8B C7B 1.9(12) . . . . ?
C6B C5B C4B N2B 174.0(8) . . . . ?
C6B C5B C4B C9B -2.2(12) . . . . ?
C6B C7B C8B C9B -1.7(10) . . . . ?
C6B1 C6B C7B C7B1 2.0(11) . . . . ?
C6B1 C6B C7B C8B 178.8(7) . . . . ?
C7B1 C7B C8B C9B 175.1(8) . . . . ?
C8B C9B C4B C5B 0.0(12) . . . . ?
C8B C9B C4B N2B -176.3(8) . . . . ?

loop_
_twin_individual_id
_twin_individual_mass_fraction_refined
1 0.885(11)
2 0.115(11)
